data_4027021
loop_
_publ_author_name
'Akio Kamimura'
'Ryota Takeuchi'
'Kosuke Ikeda'
'Takaaki Moriyama'
'Michinori Sumimoto'

_publ_contact_author_email uno@dpc.ehime-u.ac.jp
_publ_contact_author_fax +81-89-927-9610
_publ_contact_author_name 'Prof Hidemitsu Uno'
_publ_contact_author_phone +81-89-927-9610
_publ_section_title
;
 Stereoselective Synthesis of 1-Nitrobicyclo[3.1.0]hexanes and Fused
 Isoxazoline-N-oxides from Primary Nitro Compounds
;
_journal_name_full 'Journal of Organic Chemistry'
_journal_page_first 2236
_journal_page_last 2245
_journal_paper_doi 10.1021/jo202489v
_journal_volume 77
_journal_year 2012
_chemical_formula_sum 'C16 H17 N O6'
_chemical_formula_weight 319.31
_chemical_name_systematic
; 
 ? 
;
_space_group_IT_number 14
_symmetry_cell_setting monoclinic
_symmetry_space_group_name_Hall '-P 2ybc'
_symmetry_space_group_name_H-M 'P 1 21/c 1'
_atom_sites_solution_hydrogens geom
_atom_sites_solution_primary direct
_atom_sites_solution_secondary difmap
_audit_creation_method SHELXL-97
_cell_angle_alpha 90.00
_cell_angle_beta 94.5870(10)
_cell_angle_gamma 90.00
_cell_formula_units_Z 4
_cell_length_a 7.75079(14)
_cell_length_b 17.8174(3)
_cell_length_c 11.3873(2)
_cell_measurement_temperature 123(2)
_cell_volume 1567.54(5)
_computing_structure_refinement 'SHELXL-97 (Sheldrick, 1997)'
_computing_structure_solution 'SHELXS-97 (Sheldrick, 1990)'
_diffrn_ambient_temperature 123(2)
_diffrn_measured_fraction_theta_full 1.000
_diffrn_measured_fraction_theta_max 1.000
_diffrn_radiation_monochromator graphite
_diffrn_radiation_source 'fine-focus sealed tube'
_diffrn_radiation_type CuK\a
_diffrn_radiation_wavelength 1.54187
_diffrn_reflns_av_R_equivalents 0.0390
_diffrn_reflns_av_sigmaI/netI 0.0210
_diffrn_reflns_limit_h_max 9
_diffrn_reflns_limit_h_min -9
_diffrn_reflns_limit_k_max 21
_diffrn_reflns_limit_k_min -21
_diffrn_reflns_limit_l_max 13
_diffrn_reflns_limit_l_min -13
_diffrn_reflns_number 17565
_diffrn_reflns_theta_full 68.22
_diffrn_reflns_theta_max 68.22
_diffrn_reflns_theta_min 4.62
_exptl_absorpt_coefficient_mu 0.879
_exptl_absorpt_correction_T_max 0.8868
_exptl_absorpt_correction_T_min 0.7845
_exptl_crystal_density_diffrn 1.353
_exptl_crystal_F_000 672
_exptl_crystal_size_max 0.29
_exptl_crystal_size_mid 0.19
_exptl_crystal_size_min 0.14
_refine_diff_density_max 0.199
_refine_diff_density_min -0.190
_refine_diff_density_rms 0.046
_refine_ls_extinction_coef 0.0031(3)
_refine_ls_extinction_expression Fc^*^=kFc[1+0.001xFc^2^\l^3^/sin(2\q)]^-1/4^
_refine_ls_extinction_method SHELXL
_refine_ls_goodness_of_fit_ref 1.055
_refine_ls_hydrogen_treatment mixed
_refine_ls_matrix_type full
_refine_ls_number_parameters 211
_refine_ls_number_reflns 2874
_refine_ls_number_restraints 0
_refine_ls_restrained_S_all 1.055
_refine_ls_R_factor_all 0.0367
_refine_ls_R_factor_gt 0.0342
_refine_ls_shift/su_max 0.000
_refine_ls_shift/su_mean 0.000
_refine_ls_structure_factor_coef Fsqd
_refine_ls_weighting_details 'calc w=1/[\s^2^(Fo^2^)+(0.0418P)^2^+0.4988P] where P=(Fo^2^+2Fc^2^)/3'
_refine_ls_weighting_scheme calc
_refine_ls_wR_factor_gt 0.0866
_refine_ls_wR_factor_ref 0.0881
_reflns_number_gt 2638
_reflns_number_total 2874
_reflns_threshold_expression >2sigma(I)
_cod_data_source_file jo202489v_si_004.cif
_cod_data_source_block shelxl
_cod_database_code 4027021

loop_
_symmetry_equiv_pos_as_xyz
'x, y, z'
'-x, y+1/2, -z+1/2'
'-x, -y, -z'
'x, -y-1/2, z-1/2'

loop_
_atom_site_label
_atom_site_type_symbol
_atom_site_fract_x
_atom_site_fract_y
_atom_site_fract_z
_atom_site_U_iso_or_equiv
_atom_site_adp_type
_atom_site_occupancy
_atom_site_symmetry_multiplicity
_atom_site_calc_flag
_atom_site_refinement_flags
O1 O 0.73065(11) 0.28352(5) 0.75155(7) 0.0300(2) Uani 1 1 d .
O2 O 0.43781(11) 0.34039(5) 0.56315(8) 0.0319(2) Uani 1 1 d .
O3 O 0.82706(11) 0.23861(6) 0.58412(8) 0.0343(2) Uani 1 1 d .
O4 O 0.35628(12) 0.01604(6) 0.78075(8) 0.0364(2) Uani 1 1 d .
O5 O 0.31446(11) 0.29560(5) 0.72086(8) 0.0320(2) Uani 1 1 d .
O6 O 0.26741(13) -0.01601(5) 0.60230(9) 0.0405(3) Uani 1 1 d .
N19 N 0.32630(13) 0.03007(6) 0.67577(9) 0.0299(3) Uani 1 1 d .
C1 C 0.71326(15) 0.24767(7) 0.64849(10) 0.0256(3) Uani 1 1 d .
C3 C 0.64969(15) 0.11057(7) 0.75148(10) 0.0255(3) Uani 1 1 d .
C4 C 0.87821(17) 0.02353(8) 0.71503(13) 0.0360(3) Uani 1 1 d .
H4 H 0.9296 -0.0103 0.6637 0.043 Uiso 1 1 calc R
C5 C 0.35640(15) 0.10714(7) 0.63666(10) 0.0259(3) Uani 1 1 d .
C6 C 0.95394(17) 0.03512(8) 0.82783(14) 0.0399(4) Uani 1 1 d .
H6 H 1.0573 0.0094 0.8540 0.048 Uiso 1 1 calc R
C7 C 0.36106(16) 0.12536(7) 0.50720(11) 0.0282(3) Uani 1 1 d .
H7 H 0.3577 0.0833 0.4490 0.034 Uiso 1 1 calc R
C8 C 0.48687(15) 0.15421(7) 0.71137(10) 0.0245(3) Uani 1 1 d .
H8 H 0.4322 0.1747 0.7812 0.029 Uiso 1 1 calc R
C9 C 0.20105(16) 0.14277(8) 0.56840(11) 0.0301(3) Uani 1 1 d .
H9A H 0.0977 0.1110 0.5497 0.036 Uiso 1 1 calc R
H9B H 0.1759 0.1961 0.5845 0.036 Uiso 1 1 calc R
C10 C 0.49387(16) 0.18680(7) 0.49881(10) 0.0273(3) Uani 1 1 d .
H10A H 0.4497 0.2261 0.4427 0.033 Uiso 1 1 calc R
H10B H 0.6025 0.1661 0.4718 0.033 Uiso 1 1 calc R
C11 C 0.72658(16) 0.12187(8) 0.86459(11) 0.0324(3) Uani 1 1 d .
H11 H 0.6752 0.1554 0.9165 0.039 Uiso 1 1 calc R
C12 C 0.52589(15) 0.21979(7) 0.62475(10) 0.0241(3) Uani 1 1 d .
C13 C 0.72721(16) 0.06130(7) 0.67672(11) 0.0295(3) Uani 1 1 d .
H13 H 0.6765 0.0534 0.5989 0.035 Uiso 1 1 calc R
C14 C 0.87827(18) 0.08432(9) 0.90204(13) 0.0399(3) Uani 1 1 d .
H14 H 0.9303 0.0926 0.9793 0.048 Uiso 1 1 calc R
C15 C 0.34345(18) 0.41014(8) 0.57205(13) 0.0368(3) Uani 1 1 d .
H15A H 0.3808 0.4351 0.6465 0.044 Uiso 1 1 calc R
H15B H 0.2191 0.3996 0.5696 0.044 Uiso 1 1 calc R
H15C H 0.3667 0.4430 0.5061 0.044 Uiso 1 1 calc R
C16 C 0.90386(17) 0.30907(9) 0.78956(13) 0.0401(3) Uani 1 1 d .
H16A H 0.9422 0.3456 0.7327 0.048 Uiso 1 1 calc R
H16B H 0.9832 0.2661 0.7944 0.048 Uiso 1 1 calc R
H16C H 0.9033 0.3328 0.8672 0.048 Uiso 1 1 calc R
C20 C 0.41159(15) 0.28840(7) 0.64427(10) 0.0253(3) Uani 1 1 d .

loop_
_atom_site_aniso_label
_atom_site_aniso_U_11
_atom_site_aniso_U_22
_atom_site_aniso_U_33
_atom_site_aniso_U_23
_atom_site_aniso_U_13
_atom_site_aniso_U_12
O1 0.0236(4) 0.0380(5) 0.0286(5) -0.0052(4) 0.0030(3) -0.0030(4)
O2 0.0356(5) 0.0280(5) 0.0328(5) 0.0037(4) 0.0067(4) 0.0076(4)
O3 0.0260(5) 0.0457(6) 0.0320(5) -0.0009(4) 0.0083(4) 0.0018(4)
O4 0.0320(5) 0.0436(6) 0.0340(5) 0.0123(4) 0.0052(4) 0.0007(4)
O5 0.0283(5) 0.0365(5) 0.0320(5) -0.0029(4) 0.0073(4) 0.0056(4)
O6 0.0476(6) 0.0338(5) 0.0411(6) -0.0051(4) 0.0106(4) -0.0075(4)
N19 0.0252(5) 0.0324(6) 0.0329(6) 0.0021(5) 0.0079(4) 0.0017(4)
C1 0.0251(6) 0.0269(6) 0.0248(6) 0.0028(5) 0.0030(5) 0.0039(5)
C3 0.0229(6) 0.0281(6) 0.0259(6) 0.0059(5) 0.0046(5) 0.0005(5)
C4 0.0278(7) 0.0308(7) 0.0512(8) 0.0099(6) 0.0138(6) 0.0038(5)
C5 0.0236(6) 0.0292(6) 0.0250(6) 0.0019(5) 0.0029(5) 0.0019(5)
C6 0.0227(6) 0.0432(8) 0.0538(9) 0.0212(7) 0.0031(6) 0.0033(6)
C7 0.0309(6) 0.0307(7) 0.0228(6) -0.0010(5) 0.0015(5) 0.0004(5)
C8 0.0227(6) 0.0299(6) 0.0214(6) 0.0010(5) 0.0035(5) 0.0026(5)
C9 0.0250(6) 0.0345(7) 0.0301(7) 0.0013(5) -0.0022(5) 0.0014(5)
C10 0.0310(6) 0.0300(6) 0.0213(6) -0.0001(5) 0.0036(5) 0.0016(5)
C11 0.0285(6) 0.0399(7) 0.0289(7) 0.0049(5) 0.0023(5) 0.0008(5)
C12 0.0235(6) 0.0276(6) 0.0213(6) 0.0005(5) 0.0032(4) 0.0028(5)
C13 0.0271(6) 0.0306(7) 0.0316(7) 0.0047(5) 0.0065(5) 0.0017(5)
C14 0.0286(7) 0.0527(9) 0.0373(8) 0.0135(6) -0.0044(6) -0.0013(6)
C15 0.0388(7) 0.0287(7) 0.0423(8) -0.0006(6) -0.0002(6) 0.0097(6)
C16 0.0272(7) 0.0529(9) 0.0400(8) -0.0073(7) 0.0003(6) -0.0095(6)
C20 0.0221(6) 0.0294(6) 0.0238(6) -0.0021(5) -0.0012(5) 0.0011(5)

loop_
_atom_type_symbol
_atom_type_description
_atom_type_scat_dispersion_real
_atom_type_scat_dispersion_imag
_atom_type_scat_source
C C 0.0181 0.0091 'International Tables Vol C Tables 4.2.6.8 and 6.1.1.4'
H H 0.0000 0.0000 'International Tables Vol C Tables 4.2.6.8 and 6.1.1.4'
N N 0.0311 0.0180 'International Tables Vol C Tables 4.2.6.8 and 6.1.1.4'
O O 0.0492 0.0322 'International Tables Vol C Tables 4.2.6.8 and 6.1.1.4'

loop_
_geom_angle_atom_site_label_1
_geom_angle_atom_site_label_2
_geom_angle_atom_site_label_3
_geom_angle
C1 O1 C16 116.04(10)
C20 O2 C15 116.16(10)
O4 N19 O6 123.85(11)
O4 N19 C5 117.68(11)
O6 N19 C5 118.43(10)
O3 C1 O1 125.00(11)
O3 C1 C12 125.31(11)
O1 C1 C12 109.69(9)
C11 C3 C13 118.95(11)
C11 C3 C8 119.22(11)
C13 C3 C8 121.80(11)
C6 C4 C13 120.20(13)
N19 C5 C7 120.87(11)
N19 C5 C9 114.05(10)
C7 C5 C9 59.43(8)
N19 C5 C8 117.44(10)
C7 C5 C8 111.12(10)
C9 C5 C8 121.35(10)
C14 C6 C4 119.56(12)
C9 C7 C10 118.13(11)
C9 C7 C5 60.50(8)
C10 C7 C5 106.66(10)
C5 C8 C3 112.63(10)
C5 C8 C12 102.20(9)
C3 C8 C12 111.80(9)
C7 C9 C5 60.08(8)
C7 C10 C12 105.99(9)
C14 C11 C3 120.27(13)
C20 C12 C1 105.36(9)
C20 C12 C10 112.57(10)
C1 C12 C10 111.33(9)
C20 C12 C8 110.98(9)
C1 C12 C8 110.83(9)
C10 C12 C8 105.87(9)
C4 C13 C3 120.47(12)
C6 C14 C11 120.54(13)
O5 C20 O2 124.46(11)
O5 C20 C12 126.23(11)
O2 C20 C12 109.30(9)

loop_
_geom_bond_atom_site_label_1
_geom_bond_atom_site_label_2
_geom_bond_distance
O1 C1 1.3335(15)
O1 C16 1.4505(15)
O2 C20 1.3353(15)
O2 C15 1.4497(15)
O3 C1 1.2020(15)
O4 N19 1.2253(14)
O5 C20 1.2037(15)
O6 N19 1.2334(14)
N19 C5 1.4680(16)
C1 C12 1.5382(16)
C3 C11 1.3899(18)
C3 C13 1.3922(18)
C3 C8 1.5211(16)
C4 C6 1.384(2)
C4 C13 1.3898(18)
C5 C7 1.5127(16)
C5 C9 1.5190(16)
C5 C8 1.5206(17)
C6 C14 1.381(2)
C7 C9 1.5027(17)
C7 C10 1.5109(17)
C8 C12 1.5739(16)
C10 C12 1.5515(16)
C11 C14 1.3898(19)
C12 C20 1.5363(16)
